data_7132895
loop_
_publ_author_name
'Boym, Mikhail A.'
'Pototskiy, Roman A.'
'Podyacheva, Evgeniya S.'
'Chusov, Denis A.'
'Nelyubina, Yulia V.'
'Perekalin, Dmitry S.'

_publ_section_title
;
 Planar-chiral arene ruthenium complexes: synthesis, separation of
 enantiomers, and application for catalytic C-H activation.
;
_journal_issue 33
_journal_name_full 'Chemical communications (Cambridge, England)'
_journal_page_first 4491
_journal_page_last 4494
_journal_paper_doi 10.1039/d4cc00181h
_journal_volume 60
_journal_year 2024
_chemical_formula_moiety 'C14 H20 Cl3 Ru, C14 H20 Ru, Cl'
_chemical_formula_sum 'C28 H40 Cl4 Ru2'
_chemical_formula_weight 720.54
_space_group_crystal_system monoclinic
_space_group_IT_number 14
_space_group_name_Hall '-P 2ybc'
_space_group_name_H-M_alt 'P 1 21/c 1'
_atom_sites_solution_hydrogens geom
_atom_sites_solution_primary dual
_audit_creation_date 2024-01-08
_audit_creation_method
;
Olex2 1.5
(compiled 2023.02.24 svn.rf166f9f3 for OlexSys, GUI svn.r6725)
;
_audit_update_record
;
2024-01-08 deposited with the CCDC.	2024-03-25 downloaded from the CCDC.
;
_cell_angle_alpha 90
_cell_angle_beta 93.047(2)
_cell_angle_gamma 90
_cell_formula_units_Z 4
_cell_length_a 12.2863(4)
_cell_length_b 18.7694(5)
_cell_length_c 12.3374(3)
_cell_measurement_reflns_used 8585
_cell_measurement_temperature 100
_cell_measurement_theta_max 30.50
_cell_measurement_theta_min 2.52
_cell_volume 2841.06(14)
_computing_molecular_graphics 'Olex2 1.5 (Dolomanov et al., 2009)'
_computing_publication_material 'Olex2 1.5 (Dolomanov et al., 2009)'
_computing_structure_refinement 'XL  (Sheldrick, 2008)'
_computing_structure_solution 'SHELXT 2014/4 (Sheldrick, 2014)'
_diffrn_ambient_temperature 100.00
_diffrn_measured_fraction_theta_full 1.000
_diffrn_measured_fraction_theta_max 1.000
_diffrn_measurement_device_type 'Bruker Quest D8'
_diffrn_measurement_method '\f and \w scans'
_diffrn_radiation_type MoK\a
_diffrn_radiation_wavelength 0.71073
_diffrn_reflns_av_R_equivalents 0.0661
_diffrn_reflns_av_unetI/netI 0.0521
_diffrn_reflns_Laue_measured_fraction_full 1.000
_diffrn_reflns_Laue_measured_fraction_max 1.000
_diffrn_reflns_limit_h_max 15
_diffrn_reflns_limit_h_min -15
_diffrn_reflns_limit_k_max 23
_diffrn_reflns_limit_k_min -20
_diffrn_reflns_limit_l_max 15
_diffrn_reflns_limit_l_min -15
_diffrn_reflns_number 30298
_diffrn_reflns_point_group_measured_fraction_full 1.000
_diffrn_reflns_point_group_measured_fraction_max 1.000
_diffrn_reflns_theta_full 25.242
_diffrn_reflns_theta_max 26.999
_diffrn_reflns_theta_min 1.660
_exptl_absorpt_coefficient_mu 1.456
_exptl_absorpt_correction_T_max 0.1561
_exptl_absorpt_correction_T_min 0.0969
_exptl_absorpt_correction_type multi-scan
_exptl_absorpt_process_details
;
SADABS-2008/1 (Bruker,2008) was used for absorption correction.
wR2(int) was 0.1364 before and 0.0671 after correction.
The Ratio of minimum to maximum transmission is 0.6208.
The \l/2 correction factor is 0.0015.
;
_exptl_crystal_colour orange
_exptl_crystal_colour_primary orange
_exptl_crystal_density_diffrn 1.685
_exptl_crystal_description prism
_exptl_crystal_F_000 1456
_exptl_crystal_size_max 0.15
_exptl_crystal_size_mid 0.1
_exptl_crystal_size_min 0.1
_refine_diff_density_max 1.165
_refine_diff_density_min -0.942
_refine_diff_density_rms 0.151
_refine_ls_extinction_method none
_refine_ls_goodness_of_fit_ref 1.183
_refine_ls_hydrogen_treatment constr
_refine_ls_matrix_type full
_refine_ls_number_parameters 341
_refine_ls_number_reflns 6200
_refine_ls_number_restraints 86
_refine_ls_restrained_S_all 1.182
_refine_ls_R_factor_all 0.0975
_refine_ls_R_factor_gt 0.0766
_refine_ls_shift/su_max 0.001
_refine_ls_shift/su_mean 0.000
_refine_ls_structure_factor_coef Fsqd
_refine_ls_weighting_details 'w=1/[\s^2^(Fo^2^)+(0.0192P)^2^+33.7994P] where P=(Fo^2^+2Fc^2^)/3'
_refine_ls_weighting_scheme calc
_refine_ls_wR_factor_gt 0.1584
_refine_ls_wR_factor_ref 0.1690
_reflns_Friedel_coverage 0.000
_reflns_number_gt 4856
_reflns_number_total 6200
_reflns_threshold_expression 'I > 2\s(I)'
_cod_data_source_file d4cc00181h3.cif
_cod_data_source_block 3
_cod_depositor_comments 'Adding full bibliography for 7132893--7132895.cif.'
_cod_database_code 7132895
_shelxl_version_number 2014/6
_shelx_space_group_comment
;
The symmetry employed for this shelxl refinement is uniquely defined
by the following loop, which should always be used as a source of
symmetry information in preference to the above space-group names.
They are only intended as comments.
;
_shelx_estimated_absorpt_t_max 0.868
_shelx_estimated_absorpt_t_min 0.811
_olex2_refinement_description
;
1. Fixed Uiso
 At 1.2 times of:
  All C(H) groups, All C(H,H) groups
 At 1.5 times of:
  All C(H,H,H) groups
2. Restrained distances
 C27'-C25' \\sim C27-C25
 with sigma of 0.02
 C24-C15 \\sim C21'-C20'
 with sigma of 0.02
 C23-C24 \\sim C21'-C22'
 with sigma of 0.02
 C24'-C23' \\sim C21-C22
 with sigma of 0.02
 C21-C20 \\sim C15'-C24'
 with sigma of 0.02
 C23-C22 \\sim C23'-C22'
 with sigma of 0.02
 C25'-C26' \\sim C25-C28
 with sigma of 0.02
 C25-C26 \\sim C25'-C28'
 with sigma of 0.02
3. Uiso/Uaniso restraints and constraints
Uanis(C26) \\sim Ueq, Uanis(C23') \\sim Ueq, Uanis(C22') \\sim Ueq, Uanis(C21')
\\sim Ueq, Uanis(C24') \\sim Ueq, Uanis(C28) \\sim Ueq, Uanis(C27) \\sim Ueq:
with sigma of 0.005 and sigma for terminal atoms of 0.01
Uanis(C19') \\sim Ueq, Uanis(C18') \\sim Ueq, Uanis(C17') \\sim Ueq,
Uanis(C16') \\sim Ueq, Uanis(C15') \\sim Ueq, Uanis(C20') \\sim Ueq: with sigma
of 0.005 and sigma for terminal atoms of 0.01
Uanis(C27') = Uanis(C27)
Uanis(Ru1') = Uanis(Ru1)
Uanis(Cl3') = Uanis(Cl3)
Uanis(C25') = Uanis(C25)
Uanis(C26) = Uanis(C28')
Uanis(C28) = Uanis(C26')
Uanis(C24) = Uanis(C21')
Uanis(C17') = Uanis(C15)
Uanis(C15') = Uanis(C19)
Uanis(C20') = Uanis(C18)
Uanis(C19') = Uanis(C17)
Uanis(C16') = Uanis(C20)
Uanis(C24') = Uanis(C21)
Uanis(C18') = Uanis(C16)
Uanis(C22) = Uanis(C23')
Uanis(C22') = Uanis(C23)
4. Others
 Sof(Ru1')=Sof(Cl3')=Sof(H5B)=1-FVAR(1)
 Sof(Ru1)=Sof(Cl3)=Sof(H5A)=FVAR(1)
 Sof(C20')=Sof(C15')=Sof(C16')=Sof(H16')=Sof(C17')=Sof(C18')=Sof(H18')=
 Sof(C19')=Sof(H19')=Sof(C21')=Sof(H21C)=Sof(H21D)=Sof(C22')=Sof(H22C)=
 Sof(H22D)=Sof(C23')=Sof(H23C)=Sof(H23D)=Sof(C24')=Sof(H24C)=Sof(H24D)=
 Sof(C25')=Sof(C26')=Sof(H26A)=Sof(H26B)=Sof(H26C)=Sof(C27')=Sof(H27D)=
 Sof(H27E)=Sof(H27F)=Sof(C28')=Sof(H28A)=Sof(H28B)=Sof(H28C)=1-FVAR(2)
 Sof(C19)=Sof(H19)=Sof(C20)=Sof(C15)=Sof(C16)=Sof(H16)=Sof(C17)=Sof(H17)=
 Sof(C18)=Sof(C21)=Sof(H21A)=Sof(H21B)=Sof(C22)=Sof(H22A)=Sof(H22B)=Sof(C23)=
 Sof(H23A)=Sof(H23B)=Sof(C24)=Sof(H24A)=Sof(H24B)=Sof(C25)=Sof(C26)=Sof(H26D)=
 Sof(H26E)=Sof(H26F)=Sof(C27)=Sof(H27A)=Sof(H27B)=Sof(H27C)=Sof(C28)=Sof(H28D)=
 Sof(H28E)=Sof(H28F)=FVAR(2)
5.a Ternary CH refined with riding coordinates:
 C5(H5B), C5(H5A), C18'(H18'), C19'(H19')
5.b Secondary CH2 refined with riding coordinates:
 C7(H7A,H7B), C8(H8A,H8B), C9(H9A,H9B), C10(H10A,H10B), C21(H21A,H21B),
 C21'(H21C,H21D), C22(H22A,H22B), C22'(H22C,H22D), C23(H23A,H23B), C23'(H23C,
 H23D), C24(H24A,H24B), C24'(H24C,H24D)
5.c Me refined with riding coordinates:
 C27'(H27D,H27E,H27F)
5.d Aromatic/amide H refined with riding coordinates:
 C2(H2), C3(H3), C19(H19), C16(H16), C17(H17), C16'(H16')
5.e Fitted hexagon refined as free rotating group:
 C19(C20,C15,C16,C17,C18), C20'(C15',C16',C17',C18',C19')
5.f Idealised Me refined as rotating group:
 C12(H12A,H12B,H12C), C13(H13A,H13B,H13C), C14(H14A,H14B,H14C), C26'(H26A,H26B,
 H26C), C26(H26D,H26E,H26F), C27(H27A,H27B,H27C), C28'(H28A,H28B,H28C),
 C28(H28D,H28E,H28F)
;
_olex2_submission_special_instructions 'No special instructions were received'

loop_
_space_group_symop_operation_xyz
'x, y, z'
'-x, y+1/2, -z+1/2'
'-x, -y, -z'
'x, -y-1/2, z-1/2'

loop_
_atom_site_label
_atom_site_type_symbol
_atom_site_fract_x
_atom_site_fract_y
_atom_site_fract_z
_atom_site_U_iso_or_equiv
_atom_site_adp_type
_atom_site_occupancy
_atom_site_site_symmetry_order
_atom_site_calc_flag
_atom_site_refinement_flags_posn
_atom_site_refinement_flags_adp
_atom_site_refinement_flags_occupancy
_atom_site_disorder_assembly
_atom_site_disorder_group
Ru1 Ru 0.34331(7) 0.67267(8) 0.57856(8) 0.0303(3) Uani 0.912(5) 1 d . . P A 1
Cl1 Cl 0.33722(17) 0.62882(11) 0.38887(18) 0.0364(5) Uani 1 1 d . . . . .
C1 C 0.3771(8) 0.6205(6) 0.7366(8) 0.049(2) Uani 1 1 d . . . . .
Ru1' Ru 0.3551(8) 0.6454(8) 0.5623(9) 0.0303(3) Uani 0.088(5) 1 d . . P A 2
Cl2 Cl 0.15973(17) 0.61851(11) 0.56387(18) 0.0379(5) Uani 1 1 d . . . . .
C2 C 0.3739(8) 0.6960(6) 0.7479(8) 0.051(3) Uani 1 1 d . . . . .
H2 H 0.3264 0.7167 0.7974 0.062 Uiso 1 1 calc R U . A 1
Cl3 Cl 0.2565(2) 0.77888(13) 0.5088(2) 0.0394(6) Uani 0.912(5) 1 d . . P A 1
C3 C 0.4387(8) 0.7399(5) 0.6880(9) 0.050(2) Uani 1 1 d . . . . .
H3 H 0.4360 0.7901 0.6972 0.060 Uiso 1 1 calc R U . A 1
Cl3' Cl 0.266(3) 0.7658(16) 0.555(3) 0.0394(6) Uani 0.088(5) 1 d . . P A 2
C4 C 0.5104(8) 0.7089(6) 0.6113(9) 0.050(2) Uani 1 1 d . . . . .
C5 C 0.5090(8) 0.6365(6) 0.5998(9) 0.051(3) Uani 1 1 d . . . . .
H5B H 0.5562 0.6149 0.5448 0.062 Uiso 0.088(5) 1 calc R U P A 2
H5A H 0.5434 0.6160 0.5349 0.062 Uiso 0.912(5) 1 calc R U P A 1
C6 C 0.4480(9) 0.5908(5) 0.6609(9) 0.052(3) Uani 1 1 d . . . . .
C7 C 0.4547(10) 0.5105(5) 0.6471(10) 0.061(3) Uani 1 1 d . . . . .
H7A H 0.4178 0.4972 0.5768 0.074 Uiso 1 1 calc R U . . .
H7B H 0.5322 0.4966 0.6447 0.074 Uiso 1 1 calc R U . . .
C8 C 0.4043(10) 0.4696(6) 0.7356(11) 0.068(3) Uani 1 1 d . . . . .
H8A H 0.4532 0.4715 0.8019 0.082 Uiso 1 1 calc R U . . .
H8B H 0.3967 0.4191 0.7135 0.082 Uiso 1 1 calc R U . . .
C9 C 0.2909(9) 0.4993(5) 0.7616(10) 0.061(3) Uani 1 1 d . . . . .
H9A H 0.2419 0.4974 0.6953 0.073 Uiso 1 1 calc R U . . .
H9B H 0.2591 0.4690 0.8174 0.073 Uiso 1 1 calc R U . . .
C10 C 0.2979(10) 0.5752(6) 0.8022(9) 0.059(3) Uani 1 1 d . . . . .
H10A H 0.3232 0.5752 0.8797 0.070 Uiso 1 1 calc R U . . .
H10B H 0.2245 0.5969 0.7964 0.070 Uiso 1 1 calc R U . . .
C11 C 0.5880(9) 0.7576(5) 0.5488(10) 0.054(3) Uani 1 1 d . . . . .
C12 C 0.5403(11) 0.8312(6) 0.5299(13) 0.088(5) Uani 1 1 d . . . . .
H12A H 0.4716 0.8274 0.4862 0.133 Uiso 1 1 calc R U . . .
H12B H 0.5917 0.8606 0.4915 0.133 Uiso 1 1 calc R U . . .
H12C H 0.5267 0.8533 0.5999 0.133 Uiso 1 1 calc R U . . .
C13 C 0.6945(10) 0.7631(8) 0.6188(11) 0.082(4) Uani 1 1 d . . . . .
H13A H 0.6788 0.7802 0.6913 0.123 Uiso 1 1 calc R U . . .
H13B H 0.7438 0.7965 0.5851 0.123 Uiso 1 1 calc R U . . .
H13C H 0.7289 0.7160 0.6246 0.123 Uiso 1 1 calc R U . . .
C14 C 0.6090(10) 0.7268(6) 0.4410(9) 0.063(3) Uani 1 1 d . . . . .
H14A H 0.6455 0.6806 0.4508 0.095 Uiso 1 1 calc R U . . .
H14B H 0.6556 0.7592 0.4018 0.095 Uiso 1 1 calc R U . . .
H14C H 0.5396 0.7202 0.3991 0.095 Uiso 1 1 calc R U . . .
Ru2 Ru 0.15814(6) 0.57020(4) 0.37770(6) 0.0372(2) Uani 1 1 d . . . . .
C19 C 0.1330(7) 0.6062(5) 0.2085(7) 0.045(3) Uani 0.771(7) 1 d G . P B 1
H19 H 0.1830 0.6276 0.1622 0.054 Uiso 0.771(7) 1 calc R U P B 1
C20 C 0.0682(8) 0.6486(3) 0.2712(8) 0.045(3) Uani 0.771(7) 1 d DG . P B 1
C15 C -0.0049(7) 0.6172(4) 0.3389(7) 0.043(3) Uani 0.771(7) 1 d DG . P B 1
C16 C -0.0132(7) 0.5435(5) 0.3439(7) 0.046(3) Uani 0.771(7) 1 d G . P B 1
H16 H -0.0632 0.5220 0.3902 0.055 Uiso 0.771(7) 1 calc R U P B 1
C17 C 0.0516(8) 0.5011(3) 0.2812(8) 0.048(3) Uani 0.771(7) 1 d G . P B 1
H17 H 0.0459 0.4506 0.2847 0.057 Uiso 0.771(7) 1 calc R U P B 1
C18 C 0.1247(7) 0.5324(5) 0.2135(7) 0.054(3) Uani 0.771(7) 1 d G . P B 1
C20' C 0.119(3) 0.5009(13) 0.254(3) 0.054(3) Uani 0.229(7) 1 d DG U P B 2
C15' C 0.160(2) 0.5633(19) 0.211(2) 0.045(3) Uani 0.229(7) 1 d DG U P B 2
C16' C 0.120(3) 0.6289(13) 0.242(3) 0.045(3) Uani 0.229(7) 1 d G U P B 2
H16' H 0.1480 0.6716 0.2134 0.054 Uiso 0.229(7) 1 calc R U P B 2
C17' C 0.038(3) 0.6322(13) 0.316(3) 0.043(3) Uani 0.229(7) 1 d G U P B 2
C18' C -0.004(2) 0.5697(19) 0.358(2) 0.046(3) Uani 0.229(7) 1 d G U P B 2
H18' H -0.0480 0.5725 0.4235 0.055 Uiso 0.229(7) 1 calc R U P B 2
C19' C 0.037(3) 0.5041(14) 0.327(3) 0.048(3) Uani 0.229(7) 1 d G U P B 2
H19' H 0.0218 0.4611 0.3717 0.057 Uiso 0.229(7) 1 calc R U P B 2
C21 C 0.0820(11) 0.7308(7) 0.2630(12) 0.048(3) Uani 0.771(7) 1 d D . P B 1
H21A H 0.1514 0.7448 0.3016 0.058 Uiso 0.771(7) 1 calc R U P B 1
H21B H 0.0865 0.7442 0.1857 0.058 Uiso 0.771(7) 1 calc R U P B 1
C21' C 0.148(3) 0.4251(17) 0.214(4) 0.055(3) Uani 0.229(7) 1 d D U P B 2
H21C H 0.1317 0.3892 0.2692 0.066 Uiso 0.229(7) 1 calc R U P B 2
H21D H 0.1048 0.4138 0.1461 0.066 Uiso 0.229(7) 1 calc R U P B 2
C22 C -0.0089(13) 0.7706(8) 0.3097(12) 0.058(3) Uani 0.771(7) 1 d D . P B 1
H22A H -0.0744 0.7671 0.2595 0.070 Uiso 0.771(7) 1 calc R U P B 1
H22B H 0.0112 0.8215 0.3163 0.070 Uiso 0.771(7) 1 calc R U P B 1
C22' C 0.269(3) 0.423(3) 0.193(4) 0.056(4) Uani 0.229(7) 1 d D U P B 2
H22C H 0.2903 0.3747 0.1681 0.067 Uiso 0.229(7) 1 calc R U P B 2
H22D H 0.3137 0.4358 0.2584 0.067 Uiso 0.229(7) 1 calc R U P B 2
C23 C -0.0372(13) 0.7418(8) 0.4233(12) 0.056(4) Uani 0.771(7) 1 d D . P B 1
H23A H 0.0278 0.7440 0.4741 0.067 Uiso 0.771(7) 1 calc R U P B 1
H23B H -0.0955 0.7711 0.4532 0.067 Uiso 0.771(7) 1 calc R U P B 1
C23' C 0.279(4) 0.479(2) 0.100(4) 0.058(3) Uani 0.229(7) 1 d D U P B 2
H23C H 0.3541 0.4778 0.0749 0.070 Uiso 0.229(7) 1 calc R U P B 2
H23D H 0.2285 0.4665 0.0382 0.070 Uiso 0.229(7) 1 calc R U P B 2
C24 C -0.0748(11) 0.6660(8) 0.4096(12) 0.055(3) Uani 0.771(7) 1 d D . P B 1
H24A H -0.1502 0.6665 0.3771 0.066 Uiso 0.771(7) 1 calc R U P B 1
H24B H -0.0773 0.6443 0.4825 0.066 Uiso 0.771(7) 1 calc R U P B 1
C24' C 0.255(3) 0.553(2) 0.134(3) 0.048(3) Uani 0.229(7) 1 d D U P B 2
H24C H 0.2381 0.5819 0.0679 0.058 Uiso 0.229(7) 1 calc R U P B 2
H24D H 0.3220 0.5734 0.1702 0.058 Uiso 0.229(7) 1 calc R U P B 2
C25 C 0.1955(15) 0.4841(9) 0.1396(12) 0.069(4) Uani 0.771(7) 1 d D . P B 1
C25' C -0.022(4) 0.708(3) 0.335(4) 0.069(4) Uani 0.229(7) 1 d D . P B 2
C26' C 0.062(5) 0.764(3) 0.301(5) 0.074(4) Uani 0.229(7) 1 d D . P B 2
H26A H 0.0937 0.7879 0.3653 0.111 Uiso 0.229(7) 1 calc R U P B 2
H26B H 0.0263 0.7988 0.2519 0.111 Uiso 0.229(7) 1 calc R U P B 2
H26C H 0.1202 0.7398 0.2629 0.111 Uiso 0.229(7) 1 calc R U P B 2
C26 C 0.215(2) 0.4098(12) 0.185(2) 0.109(7) Uani 0.771(7) 1 d D U P B 1
H26D H 0.2539 0.4131 0.2562 0.163 Uiso 0.771(7) 1 calc R U P B 1
H26E H 0.2596 0.3827 0.1355 0.163 Uiso 0.771(7) 1 calc R U P B 1
H26F H 0.1454 0.3856 0.1918 0.163 Uiso 0.771(7) 1 calc R U P B 1
C27 C 0.138(2) 0.4777(15) 0.0304(19) 0.133(9) Uani 0.771(7) 1 d D U P B 1
H27A H 0.0732 0.4474 0.0357 0.200 Uiso 0.771(7) 1 calc R U P B 1
H27B H 0.1867 0.4564 -0.0207 0.200 Uiso 0.771(7) 1 calc R U P B 1
H27C H 0.1151 0.5251 0.0046 0.200 Uiso 0.771(7) 1 calc R U P B 1
C27' C -0.119(6) 0.709(5) 0.256(6) 0.133(9) Uani 0.229(7) 1 d D . P B 2
H27D H -0.0952 0.7070 0.1819 0.200 Uiso 0.229(7) 1 calc R U P B 2
H27E H -0.1662 0.6681 0.2694 0.200 Uiso 0.229(7) 1 calc R U P B 2
H27F H -0.1606 0.7532 0.2659 0.200 Uiso 0.229(7) 1 calc R U P B 2
C28' C -0.041(7) 0.711(5) 0.455(4) 0.109(7) Uani 0.229(7) 1 d D . P B 2
H28A H -0.0413 0.7605 0.4789 0.163 Uiso 0.229(7) 1 calc R U P B 2
H28B H 0.0168 0.6847 0.4951 0.163 Uiso 0.229(7) 1 calc R U P B 2
H28C H -0.1119 0.6890 0.4682 0.163 Uiso 0.229(7) 1 calc R U P B 2
C28 C 0.3100(13) 0.5179(10) 0.1300(15) 0.074(4) Uani 0.771(7) 1 d D U P B 1
H28D H 0.3020 0.5660 0.0999 0.111 Uiso 0.771(7) 1 calc R U P B 1
H28E H 0.3527 0.4886 0.0820 0.111 Uiso 0.771(7) 1 calc R U P B 1
H28F H 0.3474 0.5203 0.2020 0.111 Uiso 0.771(7) 1 calc R U P B 1
Cl4 Cl 0.2418(2) 0.46613(12) 0.4584(2) 0.0512(6) Uani 1 1 d . . . . .

loop_
_atom_site_aniso_label
_atom_site_aniso_U_11
_atom_site_aniso_U_22
_atom_site_aniso_U_33
_atom_site_aniso_U_23
_atom_site_aniso_U_13
_atom_site_aniso_U_12
Ru1 0.0340(4) 0.0213(6) 0.0373(4) -0.0031(4) 0.0169(3) 0.0015(4)
Cl1 0.0357(11) 0.0300(10) 0.0455(12) -0.0061(8) 0.0212(9) -0.0066(8)
C1 0.040(5) 0.062(7) 0.046(6) 0.006(5) 0.009(4) -0.008(5)
Ru1' 0.0340(4) 0.0213(6) 0.0373(4) -0.0031(4) 0.0169(3) 0.0015(4)
Cl2 0.0334(11) 0.0396(11) 0.0423(12) 0.0029(9) 0.0184(9) -0.0031(8)
C2 0.042(6) 0.064(7) 0.050(6) -0.014(5) 0.017(5) -0.001(5)
Cl3 0.0536(15) 0.0286(12) 0.0374(16) 0.0007(11) 0.0148(13) 0.0070(10)
C3 0.052(6) 0.034(5) 0.063(7) -0.011(5) 0.004(5) -0.007(4)
Cl3' 0.0536(15) 0.0286(12) 0.0374(16) 0.0007(11) 0.0148(13) 0.0070(10)
C4 0.038(5) 0.058(6) 0.053(6) 0.004(5) 0.002(4) 0.000(5)
C5 0.042(6) 0.062(7) 0.051(6) -0.003(5) 0.011(5) 0.013(5)
C6 0.059(7) 0.043(6) 0.055(7) -0.001(5) -0.006(5) 0.008(5)
C7 0.064(7) 0.040(6) 0.082(8) 0.005(5) 0.014(6) 0.006(5)
C8 0.068(8) 0.052(7) 0.083(9) 0.014(6) -0.007(6) -0.009(6)
C9 0.067(7) 0.039(5) 0.076(8) 0.015(5) 0.007(6) -0.013(5)
C10 0.069(7) 0.060(7) 0.048(6) 0.003(5) 0.011(5) -0.007(6)
C11 0.048(6) 0.041(5) 0.073(8) -0.003(5) 0.019(5) -0.005(4)
C12 0.089(10) 0.037(6) 0.145(14) -0.004(7) 0.054(9) -0.009(6)
C13 0.070(9) 0.103(11) 0.077(9) -0.008(8) 0.027(7) -0.037(8)
C14 0.063(7) 0.056(7) 0.073(8) 0.011(6) 0.022(6) -0.011(6)
Ru2 0.0343(4) 0.0333(4) 0.0457(4) 0.0013(3) 0.0185(3) -0.0086(3)
C19 0.045(5) 0.049(5) 0.043(4) 0.007(4) 0.010(4) -0.010(4)
C20 0.042(5) 0.047(5) 0.046(5) 0.005(4) 0.005(4) -0.005(4)
C15 0.037(5) 0.048(5) 0.046(5) 0.008(4) 0.006(4) 0.001(4)
C16 0.040(4) 0.048(5) 0.051(5) 0.006(4) 0.002(4) -0.009(4)
C17 0.049(5) 0.045(4) 0.049(5) 0.002(4) 0.002(4) -0.010(4)
C18 0.055(5) 0.053(5) 0.053(5) 0.002(4) 0.005(4) -0.005(4)
C20' 0.055(5) 0.053(5) 0.053(5) 0.002(4) 0.005(4) -0.005(4)
C15' 0.045(5) 0.049(5) 0.043(4) 0.007(4) 0.010(4) -0.010(4)
C16' 0.042(5) 0.047(5) 0.046(5) 0.005(4) 0.005(4) -0.005(4)
C17' 0.037(5) 0.048(5) 0.046(5) 0.008(4) 0.006(4) 0.001(4)
C18' 0.040(4) 0.048(5) 0.051(5) 0.006(4) 0.002(4) -0.009(4)
C19' 0.049(5) 0.045(4) 0.049(5) 0.002(4) 0.002(4) -0.010(4)
C21 0.046(5) 0.050(5) 0.049(5) 0.007(4) 0.007(4) -0.003(4)
C21' 0.047(5) 0.058(5) 0.060(5) 0.005(4) 0.008(4) 0.003(4)
C22 0.055(5) 0.059(5) 0.061(5) 0.005(4) 0.004(4) 0.003(4)
C22' 0.050(5) 0.060(5) 0.059(5) -0.001(4) 0.013(4) 0.010(4)
C23 0.050(5) 0.060(5) 0.059(5) -0.001(4) 0.013(4) 0.010(4)
C23' 0.055(5) 0.059(5) 0.061(5) 0.005(4) 0.004(4) 0.003(4)
C24 0.047(5) 0.058(5) 0.060(5) 0.005(4) 0.008(4) 0.003(4)
C24' 0.046(5) 0.050(5) 0.049(5) 0.007(4) 0.007(4) -0.003(4)
C25 0.099(12) 0.063(9) 0.047(8) -0.008(7) 0.015(8) -0.022(9)
C25' 0.099(12) 0.063(9) 0.047(8) -0.008(7) 0.015(8) -0.022(9)
C26' 0.071(8) 0.065(7) 0.087(8) -0.010(7) 0.032(7) 0.003(6)
C26 0.114(11) 0.096(10) 0.118(11) -0.005(8) 0.026(9) 0.001(8)
C27 0.130(11) 0.146(12) 0.125(11) -0.019(9) 0.013(9) 0.006(9)
C27' 0.130(11) 0.146(12) 0.125(11) -0.019(9) 0.013(9) 0.006(9)
C28' 0.114(11) 0.096(10) 0.118(11) -0.005(8) 0.026(9) 0.001(8)
C28 0.071(8) 0.065(7) 0.087(8) -0.010(7) 0.032(7) 0.003(6)
Cl4 0.0494(14) 0.0276(11) 0.0782(18) -0.0013(11) 0.0189(12) -0.0018(9)

loop_
_atom_type_symbol
_atom_type_description
_atom_type_scat_dispersion_real
_atom_type_scat_dispersion_imag
_atom_type_scat_source
C C 0.0033 0.0016 'International Tables Vol C Tables 4.2.6.8 and 6.1.1.4'
H H 0.0000 0.0000 'International Tables Vol C Tables 4.2.6.8 and 6.1.1.4'
Cl Cl 0.1484 0.1585 'International Tables Vol C Tables 4.2.6.8 and 6.1.1.4'
Ru Ru -1.2594 0.8363 'International Tables Vol C Tables 4.2.6.8 and 6.1.1.4'

loop_
_geom_angle_atom_site_label_1
_geom_angle_atom_site_label_2
_geom_angle_atom_site_label_3
_geom_angle
_geom_angle_site_symmetry_1
_geom_angle_site_symmetry_3
_geom_angle_publ_flag
C1 Ru1 Cl1 133.1(3) . . ?
C1 Ru1 Cl2 90.6(3) . . ?
C1 Ru1 Cl3 138.3(3) . . ?
C1 Ru1 C6 37.6(4) . . ?
Cl2 Ru1 Cl1 79.20(7) . . ?
C2 Ru1 Cl1 168.9(3) . . ?
C2 Ru1 C1 38.2(4) . . ?
C2 Ru1 Cl2 105.5(3) . . ?
C2 Ru1 Cl3 103.3(3) . . ?
C2 Ru1 C3 37.6(4) . . ?
C2 Ru1 C4 69.0(4) . . ?
C2 Ru1 C5 80.2(4) . . ?
C2 Ru1 C6 68.2(4) . . ?
Cl3 Ru1 Cl1 86.95(9) . . ?
Cl3 Ru1 Cl2 85.92(9) . . ?
C3 Ru1 Cl1 140.9(3) . . ?
C3 Ru1 C1 68.5(4) . . ?
C3 Ru1 Cl2 138.8(3) . . ?
C3 Ru1 Cl3 87.4(3) . . ?
C3 Ru1 C4 39.1(4) . . ?
C3 Ru1 C5 68.2(4) . . ?
C3 Ru1 C6 80.5(4) . . ?
C4 Ru1 Cl1 105.0(3) . . ?
C4 Ru1 C1 81.0(4) . . ?
C4 Ru1 Cl2 171.3(3) . . ?
C4 Ru1 Cl3 101.8(3) . . ?
C4 Ru1 C6 67.3(4) . . ?
C5 Ru1 Cl1 89.5(3) . . ?
C5 Ru1 C1 67.6(4) . . ?
C5 Ru1 Cl2 137.2(3) . . ?
C5 Ru1 Cl3 135.0(3) . . ?
C5 Ru1 C4 36.8(4) . . ?
C5 Ru1 C6 37.0(4) . . ?
C6 Ru1 Cl1 101.0(3) . . ?
C6 Ru1 Cl2 104.7(3) . . ?
C6 Ru1 Cl3 167.7(3) . . ?
Ru1' Cl1 Ru2 99.4(3) . . ?
Ru2 Cl1 Ru1 100.58(7) . . ?
C2 C1 Ru1 68.9(6) . . ?
C2 C1 Ru1' 83.2(8) . . ?
C2 C1 C10 118.3(9) . . ?
C6 C1 Ru1 71.7(6) . . ?
C6 C1 Ru1' 59.4(7) . . ?
C6 C1 C2 118.3(9) . . ?
C6 C1 C10 123.3(10) . . ?
C10 C1 Ru1 127.7(7) . . ?
C10 C1 Ru1' 125.2(8) . . ?
Cl1 Ru1' C1 159.5(9) . . ?
Cl1 Ru1' Cl2 86.0(4) . . ?
Cl1 Ru1' C2 165.7(7) . . ?
Cl1 Ru1' C3 136.2(5) . . ?
Cl1 Ru1' Cl3' 94.1(8) . . ?
Cl1 Ru1' C4 111.9(5) . . ?
C1 Ru1' Cl2 91.0(4) . . ?
C1 Ru1' C2 34.8(4) . . ?
C1 Ru1' C3 61.7(5) . . ?
C1 Ru1' Cl3' 104.9(11) . . ?
C1 Ru1' C4 78.2(5) . . ?
Cl2 Ru1' C2 96.6(5) . . ?
Cl2 Ru1' C3 120.2(6) . . ?
Cl2 Ru1' Cl3' 76.2(9) . . ?
C2 Ru1' C3 32.0(4) . . ?
C2 Ru1' Cl3' 73.0(10) . . ?
Cl3' Ru1' C3 63.5(10) . . ?
C4 Ru1' Cl2 154.3(8) . . ?
C4 Ru1' C2 61.6(5) . . ?
C4 Ru1' C3 34.4(4) . . ?
C4 Ru1' Cl3' 84.0(10) . . ?
C5 Ru1' Cl1 105.7(6) . . ?
C5 Ru1' C1 71.3(5) . . ?
C5 Ru1' Cl2 157.9(7) . . ?
C5 Ru1' C2 76.7(5) . . ?
C5 Ru1' C3 63.5(5) . . ?
C5 Ru1' Cl3' 120.3(11) . . ?
C5 Ru1' C4 36.3(4) . . ?
C6 Ru1' Cl1 125.2(8) . . ?
C6 Ru1' C1 39.7(5) . . ?
C6 Ru1' Cl2 115.7(6) . . ?
C6 Ru1' C2 66.2(5) . . ?
C6 Ru1' C3 77.2(5) . . ?
C6 Ru1' Cl3' 138.3(12) . . ?
C6 Ru1' C4 69.7(5) . . ?
C6 Ru1' C5 42.3(5) . . ?
Ru1' Cl2 Ru2 91.6(3) . . ?
Ru2 Cl2 Ru1 100.45(7) . . ?
Ru1 C2 H2 128.9 . . ?
C1 C2 Ru1 72.9(6) . . ?
C1 C2 Ru1' 62.0(6) . . ?
C1 C2 H2 119.4 . . ?
C3 C2 Ru1 71.2(6) . . ?
C3 C2 C1 121.3(9) . . ?
C3 C2 Ru1' 76.3(6) . . ?
C3 C2 H2 119.4 . . ?
Ru1 C3 H3 129.5 . . ?
C2 C3 Ru1 71.2(6) . . ?
C2 C3 Ru1' 71.7(6) . . ?
C2 C3 H3 120.1 . . ?
C2 C3 C4 119.8(9) . . ?
C4 C3 Ru1 71.6(6) . . ?
C4 C3 Ru1' 63.9(6) . . ?
C4 C3 H3 120.1 . . ?
C3 C4 Ru1 69.3(5) . . ?
C3 C4 Ru1' 81.7(7) . . ?
C3 C4 C11 119.9(9) . . ?
C5 C4 Ru1 70.4(6) . . ?
C5 C4 Ru1' 56.8(7) . . ?
C5 C4 C3 117.6(9) . . ?
C5 C4 C11 122.5(9) . . ?
C11 C4 Ru1 133.4(8) . . ?
C11 C4 Ru1' 134.1(8) . . ?
Ru1 C5 H5A 117.4 . . ?
Ru1' C5 H5B 117.9 . . ?
C4 C5 Ru1 72.8(6) . . ?
C4 C5 Ru1' 86.9(8) . . ?
C4 C5 H5B 117.9 . . ?
C4 C5 H5A 117.4 . . ?
C4 C5 C6 124.2(10) . . ?
C6 C5 Ru1 74.1(6) . . ?
C6 C5 Ru1' 68.4(7) . . ?
C6 C5 H5B 117.9 . . ?
C6 C5 H5A 117.4 . . ?
C1 C6 Ru1 70.6(6) . . ?
C1 C6 Ru1' 80.9(7) . . ?
C1 C6 C7 120.0(10) . . ?
C5 C6 Ru1 68.9(6) . . ?
C5 C6 C1 118.8(9) . . ?
C5 C6 Ru1' 69.3(7) . . ?
C5 C6 C7 121.2(10) . . ?
C7 C6 Ru1 132.1(8) . . ?
C7 C6 Ru1' 119.5(9) . . ?
C6 C7 H7A 108.8 . . ?
C6 C7 H7B 108.8 . . ?
H7A C7 H7B 107.7 . . ?
C8 C7 C6 113.6(10) . . ?
C8 C7 H7A 108.8 . . ?
C8 C7 H7B 108.8 . . ?
C7 C8 H8A 109.2 . . ?
C7 C8 H8B 109.2 . . ?
C7 C8 C9 112.2(9) . . ?
H8A C8 H8B 107.9 . . ?
C9 C8 H8A 109.2 . . ?
C9 C8 H8B 109.2 . . ?
C8 C9 H9A 109.2 . . ?
C8 C9 H9B 109.2 . . ?
H9A C9 H9B 107.9 . . ?
C10 C9 C8 111.8(9) . . ?
C10 C9 H9A 109.2 . . ?
C10 C9 H9B 109.2 . . ?
C1 C10 H10A 109.3 . . ?
C1 C10 H10B 109.3 . . ?
C9 C10 C1 111.7(9) . . ?
C9 C10 H10A 109.3 . . ?
C9 C10 H10B 109.3 . . ?
H10A C10 H10B 107.9 . . ?
C12 C11 C4 111.8(9) . . ?
C12 C11 C13 109.7(11) . . ?
C13 C11 C4 106.7(9) . . ?
C14 C11 C4 110.8(9) . . ?
C14 C11 C12 107.6(11) . . ?
C14 C11 C13 110.3(9) . . ?
C11 C12 H12A 109.5 . . ?
C11 C12 H12B 109.5 . . ?
C11 C12 H12C 109.5 . . ?
H12A C12 H12B 109.5 . . ?
H12A C12 H12C 109.5 . . ?
H12B C12 H12C 109.5 . . ?
C11 C13 H13A 109.5 . . ?
C11 C13 H13B 109.5 . . ?
C11 C13 H13C 109.5 . . ?
H13A C13 H13B 109.5 . . ?
H13A C13 H13C 109.5 . . ?
H13B C13 H13C 109.5 . . ?
C11 C14 H14A 109.5 . . ?
C11 C14 H14B 109.5 . . ?
C11 C14 H14C 109.5 . . ?
H14A C14 H14B 109.5 . . ?
H14A C14 H14C 109.5 . . ?
H14B C14 H14C 109.5 . . ?
C19 Ru2 C20 36.59(13) . . ?
C19 Ru2 C15 66.03(19) . . ?
C15 Ru2 C20 36.45(13) . . ?
C16 Ru2 C19 78.72(19) . . ?
C16 Ru2 C20 66.18(19) . . ?
C16 Ru2 C15 36.81(13) . . ?
C17 Ru2 C19 67.1(2) . . ?
C17 Ru2 C20 78.72(19) . . ?
C17 Ru2 C15 66.8(2) . . ?
C17 Ru2 C16 37.36(14) . . ?
C17 Ru2 C18 37.53(14) . . ?
C18 Ru2 C19 37.12(13) . . ?
C18 Ru2 C20 66.5(2) . . ?
C18 Ru2 C15 78.72(19) . . ?
C18 Ru2 C16 67.2(2) . . ?
C20' Ru2 C15' 39.6(5) . . ?
C16' Ru2 C20' 72.3(8) . . ?
C16' Ru2 C15' 39.7(5) . . ?
C17' Ru2 C20' 86.8(8) . . ?
C17' Ru2 C15' 72.8(8) . . ?
C17' Ru2 C16' 40.3(5) . . ?
C17' Ru2 C19' 73.8(8) . . ?
C18' Ru2 C20' 73.3(8) . . ?
C18' Ru2 C15' 86.8(8) . . ?
C18' Ru2 C16' 73.5(8) . . ?
C18' Ru2 C17' 40.8(6) . . ?
C18' Ru2 C19' 40.7(6) . . ?
C19' Ru2 C20' 40.1(5) . . ?
C19' Ru2 C15' 72.6(8) . . ?
C19' Ru2 C16' 86.8(8) . . ?
Ru2 C19 H19 129.6 . . ?
C20 C19 Ru2 72.7(3) . . ?
C20 C19 H19 120.0 . . ?
C20 C19 C18 120.0 . . ?
C18 C19 Ru2 70.1(3) . . ?
C18 C19 H19 120.0 . . ?
C19 C20 Ru2 70.7(3) . . ?
C19 C20 C21 117.6(8) . . ?
C15 C20 Ru2 71.4(3) . . ?
C15 C20 C19 120.0 . . ?
C15 C20 C21 122.4(8) . . ?
C21 C20 Ru2 129.9(8) . . ?
C20 C15 Ru2 72.1(3) . . ?
C20 C15 C24 118.8(8) . . ?
C16 C15 Ru2 70.2(3) . . ?
C16 C15 C20 120.0 . . ?
C16 C15 C24 121.2(8) . . ?
C24 C15 Ru2 129.3(8) . . ?
Ru2 C16 H16 129.1 . . ?
C15 C16 Ru2 73.0(3) . . ?
C15 C16 H16 120.0 . . ?
C15 C16 C17 120.0 . . ?
C17 C16 Ru2 70.3(3) . . ?
C17 C16 H16 120.0 . . ?
Ru2 C17 H17 128.2 . . ?
C16 C17 Ru2 72.4(3) . . ?
C16 C17 H17 120.0 . . ?
C18 C17 Ru2 71.6(3) . . ?
C18 C17 C16 120.0 . . ?
C18 C17 H17 120.0 . . ?
C19 C18 Ru2 72.8(3) . . ?
C19 C18 C25 120.2(9) . . ?
C17 C18 Ru2 70.9(3) . . ?
C17 C18 C19 120.0 . . ?
C17 C18 C25 119.8(9) . . ?
C25 C18 Ru2 130.2(8) . . ?
C15' C20' Ru2 70.7(10) . . ?
C15' C20' C19' 120.0 . . ?
C15' C20' C21' 124(3) . . ?
C19' C20' Ru2 68.6(10) . . ?
C19' C20' C21' 116(3) . . ?
C21' C20' Ru2 140(3) . . ?
C20' C15' Ru2 69.7(10) . . ?
C20' C15' C16' 120.0 . . ?
C20' C15' C24' 115(3) . . ?
C16' C15' Ru2 69.3(10) . . ?
C16' C15' C24' 124(3) . . ?
C24' C15' Ru2 132(3) . . ?
Ru2 C16' H16' 133.8 . . ?
C15' C16' Ru2 71.0(10) . . ?
C15' C16' H16' 120.0 . . ?
C17' C16' Ru2 68.5(10) . . ?
C17' C16' C15' 120.0 . . ?
C17' C16' H16' 120.0 . . ?
C16' C17' Ru2 71.2(10) . . ?
C16' C17' C25' 119(3) . . ?
C18' C17' Ru2 69.1(10) . . ?
C18' C17' C16' 120.0 . . ?
C18' C17' C25' 120(3) . . ?
C25' C17' Ru2 142(3) . . ?
Ru2 C18' H18' 119.1 . . ?
C17' C18' Ru2 70.1(10) . . ?
C17' C18' H18' 119.1 . . ?
C17' C18' C19' 120.0 . . ?
C19' C18' Ru2 70.5(10) . . ?
C19' C18' H18' 119.1 . . ?
Ru2 C19' H19' 119.0 . . ?
C20' C19' Ru2 71.3(10) . . ?
C20' C19' H19' 119.0 . . ?
C18' C19' Ru2 68.8(10) . . ?
C18' C19' C20' 120.0 . . ?
C18' C19' H19' 119.0 . . ?
C20 C21 H21A 109.0 . . ?
C20 C21 H21B 109.0 . . ?
H21A C21 H21B 107.8 . . ?
C22 C21 C20 112.7(11) . . ?
C22 C21 H21A 109.0 . . ?
C22 C21 H21B 109.0 . . ?
C20' C21' H21C 109.9 . . ?
C20' C21' H21D 109.9 . . ?
H21C C21' H21D 108.3 . . ?
C22' C21' C20' 109(3) . . ?
C22' C21' H21C 109.9 . . ?
C22' C21' H21D 109.9 . . ?
C21 C22 H22A 109.1 . . ?
C21 C22 H22B 109.1 . . ?
C21 C22 C23 112.5(12) . . ?
H22A C22 H22B 107.8 . . ?
C23 C22 H22A 109.1 . . ?
C23 C22 H22B 109.1 . . ?
C21' C22' H22C 111.2 . . ?
C21' C22' H22D 111.2 . . ?
C21' C22' C23' 103(4) . . ?
H22C C22' H22D 109.1 . . ?
C23' C22' H22C 111.2 . . ?
C23' C22' H22D 111.2 . . ?
C22 C23 H23A 110.1 . . ?
C22 C23 H23B 110.1 . . ?
H23A C23 H23B 108.4 . . ?
C24 C23 C22 108.0(13) . . ?
C24 C23 H23A 110.1 . . ?
C24 C23 H23B 110.1 . . ?
C22' C23' H23C 108.8 . . ?
C22' C23' H23D 108.8 . . ?
H23C C23' H23D 107.7 . . ?
C24' C23' C22' 114(4) . . ?
C24' C23' H23C 108.8 . . ?
C24' C23' H23D 108.8 . . ?
C15 C24 H24A 108.2 . . ?
C15 C24 H24B 108.2 . . ?
C23 C24 C15 116.4(11) . . ?
C23 C24 H24A 108.2 . . ?
C23 C24 H24B 108.2 . . ?
H24A C24 H24B 107.3 . . ?
C15' C24' H24C 108.1 . . ?
C15' C24' H24D 108.1 . . ?
C23' C24' C15' 117(3) . . ?
C23' C24' H24C 108.1 . . ?
C23' C24' H24D 108.1 . . ?
H24C C24' H24D 107.3 . . ?
C26 C25 C18 113.5(14) . . ?
C26 C25 C28 106.0(17) . . ?
C27 C25 C18 108.4(16) . . ?
C27 C25 C26 108.5(17) . . ?
C27 C25 C28 110.7(16) . . ?
C28 C25 C18 109.7(12) . . ?
C26' C25' C17' 104(4) . . ?
C27' C25' C17' 106(5) . . ?
C27' C25' C26' 110(5) . . ?
C27' C25' C28' 118(6) . . ?
C28' C25' C17' 106(5) . . ?
C28' C25' C26' 112(5) . . ?
C25' C26' H26A 109.5 . . ?
C25' C26' H26B 109.5 . . ?
C25' C26' H26C 109.5 . . ?
H26A C26' H26B 109.5 . . ?
H26A C26' H26C 109.5 . . ?
H26B C26' H26C 109.5 . . ?
C25 C26 H26D 109.5 . . ?
C25 C26 H26E 109.5 . . ?
C25 C26 H26F 109.5 . . ?
H26D C26 H26E 109.5 . . ?
H26D C26 H26F 109.5 . . ?
H26E C26 H26F 109.5 . . ?
C25 C27 H27A 109.5 . . ?
C25 C27 H27B 109.5 . . ?
C25 C27 H27C 109.5 . . ?
H27A C27 H27B 109.5 . . ?
H27A C27 H27C 109.5 . . ?
H27B C27 H27C 109.5 . . ?
C25' C27' H27D 109.5 . . ?
C25' C27' H27E 109.5 . . ?
C25' C27' H27F 109.5 . . ?
H27D C27' H27E 109.5 . . ?
H27D C27' H27F 109.5 . . ?
H27E C27' H27F 109.5 . . ?
C25' C28' H28A 109.5 . . ?
C25' C28' H28B 109.5 . . ?
C25' C28' H28C 109.5 . . ?
H28A C28' H28B 109.5 . . ?
H28A C28' H28C 109.5 . . ?
H28B C28' H28C 109.5 . . ?
C25 C28 H28D 109.5 . . ?
C25 C28 H28E 109.5 . . ?
C25 C28 H28F 109.5 . . ?
H28D C28 H28E 109.5 . . ?
H28D C28 H28F 109.5 . . ?
H28E C28 H28F 109.5 . . ?

loop_
_geom_bond_atom_site_label_1
_geom_bond_atom_site_label_2
_geom_bond_distance
_geom_bond_site_symmetry_2
_geom_bond_publ_flag
Ru1 Cl1 2.478(2) . ?
Ru1 C1 2.201(10) . ?
Ru1 Cl2 2.472(2) . ?
Ru1 C2 2.148(10) . ?
Ru1 Cl3 2.399(3) . ?
Ru1 C3 2.149(10) . ?
Ru1 C4 2.180(10) . ?
Ru1 C5 2.149(10) . ?
Ru1 C6 2.216(10) . ?
Cl1 Ru1' 2.162(12) . ?
Cl1 Ru2 2.457(2) . ?
C1 Ru1' 2.203(14) . ?
C1 C2 1.425(15) . ?
C1 C6 1.425(14) . ?
C1 C10 1.552(13) . ?
Ru1' Cl2 2.453(10) . ?
Ru1' C2 2.479(16) . ?
Ru1' C3 2.537(17) . ?
Ru1' Cl3' 2.51(3) . ?
Ru1' C4 2.304(15) . ?
Ru1' C5 1.931(14) . ?
Ru1' C6 1.919(15) . ?
Cl2 Ru2 2.468(2) . ?
C2 H2 0.9500 . ?
C2 C3 1.385(14) . ?
C3 H3 0.9500 . ?
C3 C4 1.449(14) . ?
C4 C5 1.367(15) . ?
C4 C11 1.555(14) . ?
C5 H5B 1.0000 . ?
C5 H5A 1.0000 . ?
C5 C6 1.388(15) . ?
C6 C7 1.519(14) . ?
C7 H7A 0.9900 . ?
C7 H7B 0.9900 . ?
C7 C8 1.495(15) . ?
C8 H8A 0.9900 . ?
C8 H8B 0.9900 . ?
C8 C9 1.550(16) . ?
C9 H9A 0.9900 . ?
C9 H9B 0.9900 . ?
C9 C10 1.509(15) . ?
C10 H10A 0.9900 . ?
C10 H10B 0.9900 . ?
C11 C12 1.514(15) . ?
C11 C13 1.532(17) . ?
C11 C14 1.486(15) . ?
C12 H12A 0.9800 . ?
C12 H12B 0.9800 . ?
C12 H12C 0.9800 . ?
C13 H13A 0.9800 . ?
C13 H13B 0.9800 . ?
C13 H13C 0.9800 . ?
C14 H14A 0.9800 . ?
C14 H14B 0.9800 . ?
C14 H14C 0.9800 . ?
Ru2 C19 2.200(8) . ?
Ru2 C20 2.227(8) . ?
Ru2 C15 2.218(8) . ?
Ru2 C16 2.183(8) . ?
Ru2 C17 2.156(9) . ?
Ru2 C18 2.165(8) . ?
Ru2 C20' 2.04(3) . ?
Ru2 C15' 2.06(3) . ?
Ru2 C16' 2.04(3) . ?
Ru2 C17' 2.00(3) . ?
Ru2 C18' 1.99(3) . ?
Ru2 C19' 2.01(3) . ?
C19 H19 0.9500 . ?
C19 C20 1.3900 . ?
C19 C18 1.3900 . ?
C20 C15 1.3900 . ?
C20 C21 1.556(14) . ?
C15 C16 1.3900 . ?
C15 C24 1.554(14) . ?
C16 H16 0.9500 . ?
C16 C17 1.3900 . ?
C17 H17 0.9500 . ?
C17 C18 1.3900 . ?
C18 C25 1.579(17) . ?
C20' C15' 1.3900 . ?
C20' C19' 1.3900 . ?
C20' C21' 1.56(2) . ?
C15' C16' 1.3900 . ?
C15' C24' 1.55(2) . ?
C16' H16' 0.9500 . ?
C16' C17' 1.3900 . ?
C17' C18' 1.3900 . ?
C17' C25' 1.63(6) . ?
C18' H18' 1.0000 . ?
C18' C19' 1.3900 . ?
C19' H19' 1.0000 . ?
C21 H21A 0.9900 . ?
C21 H21B 0.9900 . ?
C21 C22 1.486(18) . ?
C21' H21C 0.9900 . ?
C21' H21D 0.9900 . ?
C21' C22' 1.51(3) . ?
C22 H22A 0.9900 . ?
C22 H22B 0.9900 . ?
C22 C23 1.558(19) . ?
C22' H22C 0.9900 . ?
C22' H22D 0.9900 . ?
C22' C23' 1.57(3) . ?
C23 H23A 0.9900 . ?
C23 H23B 0.9900 . ?
C23 C24 1.50(2) . ?
C23' H23C 0.9900 . ?
C23' H23D 0.9900 . ?
C23' C24' 1.48(3) . ?
C24 H24A 0.9900 . ?
C24 H24B 0.9900 . ?
C24' H24C 0.9900 . ?
C24' H24D 0.9900 . ?
C25 C26 1.52(3) . ?
C25 C27 1.49(3) . ?
C25 C28 1.55(2) . ?
C25' C26' 1.55(3) . ?
C25' C27' 1.49(3) . ?
C25' C28' 1.51(3) . ?
C26' H26A 0.9800 . ?
C26' H26B 0.9800 . ?
C26' H26C 0.9800 . ?
C26 H26D 0.9800 . ?
C26 H26E 0.9800 . ?
C26 H26F 0.9800 . ?
C27 H27A 0.9800 . ?
C27 H27B 0.9800 . ?
C27 H27C 0.9800 . ?
C27' H27D 0.9800 . ?
C27' H27E 0.9800 . ?
C27' H27F 0.9800 . ?
C28' H28A 0.9800 . ?
C28' H28B 0.9800 . ?
C28' H28C 0.9800 . ?
C28 H28D 0.9800 . ?
C28 H28E 0.9800 . ?
C28 H28F 0.9800 . ?

loop_
_geom_torsion_atom_site_label_1
_geom_torsion_atom_site_label_2
_geom_torsion_atom_site_label_3
_geom_torsion_atom_site_label_4
_geom_torsion
_geom_torsion_site_symmetry_1
_geom_torsion_site_symmetry_2
_geom_torsion_site_symmetry_3
_geom_torsion_site_symmetry_4
_geom_torsion_publ_flag
Ru1 C1 C2 C3 -54.5(10) . . . . ?
Ru1 C1 C6 C5 51.1(9) . . . . ?
Ru1 C1 C6 C7 -128.2(10) . . . . ?
Ru1 C1 C10 C9 81.7(12) . . . . ?
Ru1 C2 C3 C4 -54.6(9) . . . . ?
Ru1 C3 C4 C5 -53.0(9) . . . . ?
Ru1 C3 C4 C11 129.1(9) . . . . ?
Ru1 C4 C5 C6 -56.1(10) . . . . ?
Ru1 C4 C11 C12 58.5(14) . . . . ?
Ru1 C4 C11 C13 178.5(9) . . . . ?
Ru1 C4 C11 C14 -61.4(13) . . . . ?
Ru1 C5 C6 C1 -51.9(9) . . . . ?
Ru1 C5 C6 C7 127.3(10) . . . . ?
Ru1 C6 C7 C8 -104.4(12) . . . . ?
C1 C2 C3 Ru1 55.3(10) . . . . ?
C1 C2 C3 Ru1' 44.4(10) . . . . ?
C1 C2 C3 C4 0.7(16) . . . . ?
C1 C6 C7 C8 -14.1(16) . . . . ?
Ru1' C1 C2 C3 -50.4(11) . . . . ?
Ru1' C1 C6 C5 60.3(9) . . . . ?
Ru1' C1 C6 C7 -119.0(11) . . . . ?
Ru1' C1 C10 C9 63.4(14) . . . . ?
Ru1' C2 C3 C4 -43.7(10) . . . . ?
Ru1' C3 C4 C5 -45.5(9) . . . . ?
Ru1' C3 C4 C11 136.6(10) . . . . ?
Ru1' C4 C5 C6 -61.2(10) . . . . ?
Ru1' C4 C11 C12 78.4(14) . . . . ?
Ru1' C4 C11 C13 -161.7(10) . . . . ?
Ru1' C4 C11 C14 -41.6(15) . . . . ?
Ru1' C5 C6 C1 -66.5(10) . . . . ?
Ru1' C5 C6 C7 112.8(12) . . . . ?
Ru1' C6 C7 C8 -110.9(11) . . . . ?
C2 C1 C6 Ru1 -52.4(9) . . . . ?
C2 C1 C6 Ru1' -61.6(10) . . . . ?
C2 C1 C6 C5 -1.4(16) . . . . ?
C2 C1 C6 C7 179.4(10) . . . . ?
C2 C1 C10 C9 165.9(10) . . . . ?
C2 C3 C4 Ru1 54.4(9) . . . . ?
C2 C3 C4 Ru1' 46.9(10) . . . . ?
C2 C3 C4 C5 1.4(16) . . . . ?
C2 C3 C4 C11 -176.5(10) . . . . ?
C3 C4 C5 Ru1 52.5(9) . . . . ?
C3 C4 C5 Ru1' 57.5(10) . . . . ?
C3 C4 C5 C6 -3.7(17) . . . . ?
C3 C4 C11 C12 -30.4(15) . . . . ?
C3 C4 C11 C13 89.5(12) . . . . ?
C3 C4 C11 C14 -150.4(10) . . . . ?
C4 C5 C6 Ru1 55.6(10) . . . . ?
C4 C5 C6 C1 3.7(17) . . . . ?
C4 C5 C6 Ru1' 70.2(12) . . . . ?
C4 C5 C6 C7 -177.1(11) . . . . ?
C5 C4 C11 C12 151.8(12) . . . . ?
C5 C4 C11 C13 -88.3(13) . . . . ?
C5 C4 C11 C14 31.8(15) . . . . ?
C5 C6 C7 C8 166.7(11) . . . . ?
C6 C1 C2 Ru1 53.8(9) . . . . ?
C6 C1 C2 Ru1' 49.7(9) . . . . ?
C6 C1 C2 C3 -0.7(16) . . . . ?
C6 C1 C10 C9 -10.2(15) . . . . ?
C6 C7 C8 C9 46.3(14) . . . . ?
C7 C8 C9 C10 -62.2(14) . . . . ?
C8 C9 C10 C1 41.7(13) . . . . ?
C10 C1 C2 Ru1 -122.5(9) . . . . ?
C10 C1 C2 Ru1' -126.6(10) . . . . ?
C10 C1 C2 C3 -177.0(10) . . . . ?
C10 C1 C6 Ru1 123.6(10) . . . . ?
C10 C1 C6 Ru1' 114.4(10) . . . . ?
C10 C1 C6 C5 174.7(10) . . . . ?
C10 C1 C6 C7 -4.5(16) . . . . ?
C11 C4 C5 Ru1 -129.7(10) . . . . ?
C11 C4 C5 Ru1' -124.6(10) . . . . ?
C11 C4 C5 C6 174.2(10) . . . . ?
Ru2 C19 C20 C15 -53.7(3) . . . . ?
Ru2 C19 C20 C21 125.7(9) . . . . ?
Ru2 C19 C18 C17 55.0(3) . . . . ?
Ru2 C19 C18 C25 -127.0(10) . . . . ?
Ru2 C20 C15 C16 -53.4(3) . . . . ?
Ru2 C20 C15 C24 125.6(9) . . . . ?
Ru2 C20 C21 C22 -107.7(12) . . . . ?
Ru2 C15 C16 C17 -54.2(3) . . . . ?
Ru2 C15 C24 C23 73.4(15) . . . . ?
Ru2 C16 C17 C18 -55.5(3) . . . . ?
Ru2 C17 C18 C19 -55.9(3) . . . . ?
Ru2 C17 C18 C25 126.1(10) . . . . ?
Ru2 C18 C25 C26 62.9(18) . . . . ?
Ru2 C18 C25 C27 -176.4(13) . . . . ?
Ru2 C18 C25 C28 -55.4(16) . . . . ?
Ru2 C20' C15' C16' -49.6(9) . . . . ?
Ru2 C20' C15' C24' 128(3) . . . . ?
Ru2 C20' C19' C18' 50.5(9) . . . . ?
Ru2 C20' C21' C22' -60(6) . . . . ?
Ru2 C15' C16' C17' -49.8(9) . . . . ?
Ru2 C15' C24' C23' 94(5) . . . . ?
Ru2 C16' C17' C18' -50.9(9) . . . . ?
Ru2 C16' C17' C25' 140(3) . . . . ?
Ru2 C17' C18' C19' -51.8(9) . . . . ?
Ru2 C17' C25' C26' 73(5) . . . . ?
Ru2 C17' C25' C27' -172(5) . . . . ?
Ru2 C17' C25' C28' -46(6) . . . . ?
Ru2 C18' C19' C20' -51.6(9) . . . . ?
C19 C20 C15 Ru2 53.4(3) . . . . ?
C19 C20 C15 C16 0.0 . . . . ?
C19 C20 C15 C24 178.9(10) . . . . ?
C19 C20 C21 C22 165.1(10) . . . . ?
C19 C18 C25 C26 155.4(13) . . . . ?
C19 C18 C25 C27 -83.9(16) . . . . ?
C19 C18 C25 C28 37.1(16) . . . . ?
C20 C19 C18 Ru2 -55.0(3) . . . . ?
C20 C19 C18 C17 0.0 . . . . ?
C20 C19 C18 C25 178.0(11) . . . . ?
C20 C15 C16 Ru2 54.2(3) . . . . ?
C20 C15 C16 C17 0.0 . . . . ?
C20 C15 C24 C23 -16.4(16) . . . . ?
C20 C21 C22 C23 47.1(17) . . . . ?
C15 C20 C21 C22 -15.5(15) . . . . ?
C15 C16 C17 Ru2 55.5(3) . . . . ?
C15 C16 C17 C18 0.0 . . . . ?
C16 C15 C24 C23 162.5(10) . . . . ?
C16 C17 C18 Ru2 55.9(3) . . . . ?
C16 C17 C18 C19 0.0 . . . . ?
C16 C17 C18 C25 -178.0(11) . . . . ?
C17 C18 C25 C26 -26.5(18) . . . . ?
C17 C18 C25 C27 94.1(15) . . . . ?
C17 C18 C25 C28 -144.9(11) . . . . ?
C18 C19 C20 Ru2 53.7(3) . . . . ?
C18 C19 C20 C15 0.0 . . . . ?
C18 C19 C20 C21 179.4(10) . . . . ?
C20' C15' C16' Ru2 49.8(9) . . . . ?
C20' C15' C16' C17' 0.0 . . . . ?
C20' C15' C24' C23' 9(5) . . . . ?
C20' C21' C22' C23' -62(5) . . . . ?
C15' C20' C19' Ru2 -50.5(9) . . . . ?
C15' C20' C19' C18' 0.0 . . . . ?
C15' C20' C21' C22' 40(5) . . . . ?
C15' C16' C17' Ru2 50.9(9) . . . . ?
C15' C16' C17' C18' 0.0 . . . . ?
C15' C16' C17' C25' -170(3) . . . . ?
C16' C15' C24' C23' -173(3) . . . . ?
C16' C17' C18' Ru2 51.8(9) . . . . ?
C16' C17' C18' C19' 0.0 . . . . ?
C16' C17' C25' C26' -24(5) . . . . ?
C16' C17' C25' C27' 92(5) . . . . ?
C16' C17' C25' C28' -142(4) . . . . ?
C17' C18' C19' Ru2 51.6(9) . . . . ?
C17' C18' C19' C20' 0.0 . . . . ?
C18' C17' C25' C26' 167(3) . . . . ?
C18' C17' C25' C27' -78(5) . . . . ?
C18' C17' C25' C28' 49(5) . . . . ?
C19' C20' C15' Ru2 49.6(9) . . . . ?
C19' C20' C15' C16' 0.0 . . . . ?
C19' C20' C15' C24' 178(3) . . . . ?
C19' C20' C21' C22' -147(3) . . . . ?
C21 C20 C15 Ru2 -126.0(9) . . . . ?
C21 C20 C15 C16 -179.4(10) . . . . ?
C21 C20 C15 C24 -0.4(12) . . . . ?
C21 C22 C23 C24 -62.6(17) . . . . ?
C21' C20' C15' Ru2 -138(3) . . . . ?
C21' C20' C15' C16' 172(4) . . . . ?
C21' C20' C15' C24' -10(4) . . . . ?
C21' C20' C19' Ru2 137(3) . . . . ?
C21' C20' C19' C18' -173(3) . . . . ?
C21' C22' C23' C24' 65(5) . . . . ?
C22 C23 C24 C15 45.7(17) . . . . ?
C22' C23' C24' C15' -38(6) . . . . ?
C24 C15 C16 Ru2 -124.7(9) . . . . ?
C24 C15 C16 C17 -178.9(10) . . . . ?
C24' C15' C16' Ru2 -128(3) . . . . ?
C24' C15' C16' C17' -177(4) . . . . ?
C25' C17' C18' Ru2 -139(3) . . . . ?
C25' C17' C18' C19' 169(3) . . . . ?
